data_7227546
loop_
_publ_author_name
'Yu, Fangfang'
'Wang, Mingliang'
'Sun, Hao'
'Shan, Yaqi'
'Du, Man'
'Khan, Arshad'
'Usman, Rabia'
'Zhang, Wei'
'Shan, Hongbin'
'Xu, Chunxiang'

_publ_section_title
;
 Tuning the solid-state fluorescence of chalcone crystals via molecular
 coplanarity and J-aggregate formation
;
_journal_issue 14
_journal_name_full 'RSC Adv.'
_journal_page_first 8491
_journal_paper_doi 10.1039/C6RA27458G
_journal_volume 7
_journal_year 2017
_chemical_formula_sum 'C25 H15 Cl O'
_chemical_formula_weight 366.82
_chemical_name_systematic '3-(1-pyrenyl)-1-(4-chlorophenyl) prop-2-en-1-one '
_space_group_crystal_system monoclinic
_space_group_IT_number 15
_space_group_name_Hall '-C 2yc'
_space_group_name_H-M_alt 'C 1 2/c 1'
_symmetry_space_group_name_Hall '-C 2yc'
_symmetry_space_group_name_H-M 'C 1 2/c 1'
_atom_sites_solution_hydrogens geom
_audit_creation_method SHELXL-2014
_audit_update_record
;
2017-01-16 deposited with the CCDC.
2017-01-18 downloaded from the CCDC.
;
_cell_angle_alpha 90
_cell_angle_beta 92.38(3)
_cell_angle_gamma 90
_cell_formula_units_Z 8
_cell_length_a 30.665(6)
_cell_length_b 5.5070(11)
_cell_length_c 21.295(4)
_cell_measurement_reflns_used 25
_cell_measurement_temperature 293(2)
_cell_measurement_theta_max 12
_cell_measurement_theta_min 9
_cell_volume 3593.0(12)
_computing_structure_refinement 'SHELXL-2014 (Sheldrick, 2014)'
_diffrn_ambient_temperature 293(2)
_diffrn_measured_fraction_theta_full 1.000
_diffrn_measured_fraction_theta_max 0.998
_diffrn_measurement_device_type 'Nonius CAD4'
_diffrn_measurement_method \w/2\q
_diffrn_radiation_type MoK\a
_diffrn_radiation_wavelength 0.71073
_diffrn_reflns_av_R_equivalents 0.0835
_diffrn_reflns_av_unetI/netI 0.1247
_diffrn_reflns_Laue_measured_fraction_full 1.000
_diffrn_reflns_Laue_measured_fraction_max 0.998
_diffrn_reflns_number 3365
_diffrn_reflns_point_group_measured_fraction_full 1.000
_diffrn_reflns_point_group_measured_fraction_max 0.998
_diffrn_reflns_theta_full 25.242
_diffrn_reflns_theta_max 25.400
_diffrn_reflns_theta_min 1.329
_exptl_absorpt_coefficient_mu 0.224
_exptl_crystal_colour orange-red
_exptl_crystal_density_diffrn 1.356
_exptl_crystal_description plate
_exptl_crystal_F_000 1520
_exptl_crystal_preparation ', Luminescent'
_exptl_crystal_recrystallization_method 'Re-crystallisation from solvent: ethyl acette/acetic acid'
_exptl_crystal_size_max 0.200
_exptl_crystal_size_mid 0.200
_exptl_crystal_size_min 0.100
_refine_diff_density_max 0.220
_refine_diff_density_min -0.268
_refine_diff_density_rms 0.059
_refine_ls_extinction_method none
_refine_ls_goodness_of_fit_ref 1.002
_refine_ls_hydrogen_treatment constr
_refine_ls_matrix_type full
_refine_ls_number_parameters 244
_refine_ls_number_reflns 3299
_refine_ls_number_restraints 0
_refine_ls_restrained_S_all 1.002
_refine_ls_R_factor_all 0.2216
_refine_ls_R_factor_gt 0.0986
_refine_ls_shift/su_max 0.000
_refine_ls_shift/su_mean 0.000
_refine_ls_structure_factor_coef Fsqd
_refine_ls_weighting_details 'w=1/[\s^2^(Fo^2^)+(0.1060P)^2^] where P=(Fo^2^+2Fc^2^)/3'
_refine_ls_weighting_scheme calc
_refine_ls_wR_factor_gt 0.2173
_refine_ls_wR_factor_ref 0.2764
_reflns_Friedel_coverage 0.000
_reflns_number_gt 1347
_reflns_number_total 3299
_reflns_threshold_expression 'I > 2\s(I)'
_cod_data_source_file c6ra27458g2.cif
_cod_data_source_block X
_cod_database_code 7227546
_shelx_space_group_comment
;
The symmetry employed for this shelxl refinement is uniquely defined
by the following loop, which should always be used as a source of
symmetry information in preference to the above space-group names.
They are only intended as comments.
;
_shelx_estimated_absorpt_t_min 0.957
_shelx_estimated_absorpt_t_max 0.978
_shelxl_version_number 2014-3

loop_
_space_group_symop_operation_xyz
'x, y, z'
'-x, y, -z+1/2'
'x+1/2, y+1/2, z'
'-x+1/2, y+1/2, -z+1/2'
'-x, -y, -z'
'x, -y, z-1/2'
'-x+1/2, -y+1/2, -z'
'x+1/2, -y+1/2, z-1/2'

loop_
_atom_site_label
_atom_site_type_symbol
_atom_site_fract_x
_atom_site_fract_y
_atom_site_fract_z
_atom_site_U_iso_or_equiv
_atom_site_adp_type
_atom_site_occupancy
_atom_site_site_symmetry_order
_atom_site_calc_flag
_atom_site_refinement_flags_posn
_atom_site_refinement_flags_adp
Cl Cl 0.25600(6) 0.0797(4) 0.13824(9) 0.0849(8) Uani 1 1 d . .
O O 0.40993(16) 0.4565(8) 0.3443(2) 0.0800(17) Uani 1 1 d . .
C1 C 0.54479(18) -0.0145(10) 0.4265(2) 0.0416(14) Uani 1 1 d . .
C2 C 0.54237(19) 0.1712(11) 0.4720(3) 0.0454(14) Uani 1 1 d . .
H2A H 0.5181 0.2730 0.4705 0.055 Uiso 1 1 calc R U
C3 C 0.5738(2) 0.2073(12) 0.5175(3) 0.0587(18) Uani 1 1 d . .
H3A H 0.5707 0.3324 0.5463 0.070 Uiso 1 1 calc R U
C4 C 0.6108(2) 0.0588(13) 0.5218(3) 0.0549(17) Uani 1 1 d . .
C5 C 0.61397(18) -0.1359(12) 0.4776(3) 0.0517(16) Uani 1 1 d . .
C6 C 0.58119(17) -0.1769(11) 0.4303(3) 0.0472(15) Uani 1 1 d . .
C7 C 0.6445(2) 0.0873(13) 0.5685(3) 0.0656(19) Uani 1 1 d . .
H7A H 0.6425 0.2087 0.5986 0.079 Uiso 1 1 calc R U
C8 C 0.6808(2) -0.0670(16) 0.5695(4) 0.080(2) Uani 1 1 d . .
H8A H 0.7032 -0.0419 0.5995 0.096 Uiso 1 1 calc R U
C9 C 0.6842(2) -0.2513(15) 0.5281(3) 0.071(2) Uani 1 1 d . .
H9A H 0.7082 -0.3543 0.5308 0.086 Uiso 1 1 calc R U
C10 C 0.6514(2) -0.2873(13) 0.4811(3) 0.0590(18) Uani 1 1 d . .
C11 C 0.6536(2) -0.4872(13) 0.4372(3) 0.0622(19) Uani 1 1 d . .
H11A H 0.6776 -0.5907 0.4401 0.075 Uiso 1 1 calc R U
C12 C 0.6230(2) -0.5275(13) 0.3937(3) 0.0640(19) Uani 1 1 d . .
H12A H 0.6257 -0.6576 0.3663 0.077 Uiso 1 1 calc R U
C13 C 0.5850(2) -0.3718(11) 0.3878(3) 0.0531(16) Uani 1 1 d . .
C14 C 0.5531(2) -0.4102(12) 0.3431(3) 0.0572(17) Uani 1 1 d . .
H14A H 0.5553 -0.5405 0.3157 0.069 Uiso 1 1 calc R U
C15 C 0.51758(18) -0.2587(12) 0.3379(3) 0.0526(16) Uani 1 1 d . .
H15A H 0.4958 -0.2900 0.3072 0.063 Uiso 1 1 calc R U
C16 C 0.51337(19) -0.0592(11) 0.3775(3) 0.0457(14) Uani 1 1 d . .
C17 C 0.4758(2) 0.1118(12) 0.3659(3) 0.0544(16) Uani 1 1 d . .
H17A H 0.4772 0.2575 0.3879 0.065 Uiso 1 1 calc R U
C18 C 0.4419(2) 0.0808(13) 0.3290(3) 0.0613(18) Uani 1 1 d . .
H18A H 0.4394 -0.0646 0.3069 0.074 Uiso 1 1 calc R U
C19 C 0.4066(2) 0.2608(12) 0.3195(3) 0.0549(16) Uani 1 1 d . .
C20 C 0.36899(18) 0.1980(10) 0.2749(3) 0.0444(14) Uani 1 1 d . .
C21 C 0.3668(2) -0.0060(12) 0.2384(3) 0.069(2) Uani 1 1 d . .
H21A H 0.3887 -0.1225 0.2426 0.083 Uiso 1 1 calc R U
C22 C 0.3327(2) -0.0409(12) 0.1957(3) 0.068(2) Uani 1 1 d . .
H22A H 0.3322 -0.1741 0.1688 0.082 Uiso 1 1 calc R U
C23 C 0.29948(19) 0.1249(13) 0.1935(3) 0.0545(17) Uani 1 1 d . .
C24 C 0.2996(2) 0.3282(14) 0.2290(3) 0.067(2) Uani 1 1 d . .
H24A H 0.2768 0.4397 0.2253 0.081 Uiso 1 1 calc R U
C25 C 0.3347(2) 0.3655(12) 0.2714(3) 0.0612(18) Uani 1 1 d . .
H25A H 0.3354 0.5014 0.2974 0.073 Uiso 1 1 calc R U

loop_
_atom_site_aniso_label
_atom_site_aniso_U_11
_atom_site_aniso_U_22
_atom_site_aniso_U_33
_atom_site_aniso_U_23
_atom_site_aniso_U_13
_atom_site_aniso_U_12
Cl 0.0608(12) 0.1138(17) 0.0779(13) 0.0004(13) -0.0229(9) -0.0163(11)
O 0.084(4) 0.048(3) 0.105(4) -0.026(3) -0.028(3) 0.006(3)
C1 0.050(3) 0.041(3) 0.035(3) -0.002(3) 0.004(3) -0.007(3)
C2 0.043(3) 0.050(3) 0.045(3) 0.005(3) 0.011(3) -0.001(3)
C3 0.067(4) 0.052(4) 0.056(4) -0.016(3) -0.016(3) 0.002(3)
C4 0.057(4) 0.064(5) 0.043(3) 0.012(3) 0.006(3) -0.001(4)
C5 0.039(3) 0.062(4) 0.055(4) 0.028(3) 0.012(3) -0.006(3)
C6 0.032(3) 0.056(4) 0.054(4) 0.008(3) 0.002(3) 0.006(3)
C7 0.074(5) 0.062(4) 0.059(4) 0.010(4) -0.017(4) -0.013(4)
C8 0.061(5) 0.095(6) 0.082(5) 0.019(5) -0.033(4) -0.012(5)
C9 0.070(5) 0.073(5) 0.071(5) 0.002(4) -0.014(4) 0.016(4)
C10 0.053(4) 0.073(5) 0.052(4) 0.030(4) 0.010(3) -0.012(4)
C11 0.052(4) 0.060(5) 0.076(5) 0.019(4) 0.028(4) 0.016(3)
C12 0.046(4) 0.071(5) 0.075(5) 0.004(4) -0.001(4) 0.018(4)
C13 0.056(4) 0.042(4) 0.061(4) -0.012(3) 0.005(3) 0.004(3)
C14 0.067(4) 0.050(4) 0.055(4) -0.004(3) 0.009(3) -0.005(4)
C15 0.040(3) 0.062(4) 0.055(4) 0.007(4) -0.013(3) -0.010(3)
C16 0.050(4) 0.043(3) 0.045(3) 0.002(3) 0.005(3) -0.006(3)
C17 0.063(4) 0.047(4) 0.052(4) 0.007(3) -0.005(3) 0.004(3)
C18 0.054(4) 0.059(4) 0.070(4) -0.017(4) -0.015(3) 0.008(4)
C19 0.063(4) 0.039(3) 0.061(4) -0.003(3) -0.011(3) 0.008(3)
C20 0.041(3) 0.041(3) 0.050(3) 0.013(3) -0.001(3) -0.010(3)
C21 0.078(5) 0.041(4) 0.084(5) -0.025(4) -0.036(4) 0.013(3)
C22 0.075(5) 0.050(4) 0.077(5) -0.019(4) -0.024(4) 0.011(4)
C23 0.043(4) 0.068(5) 0.052(4) 0.011(3) -0.003(3) -0.004(3)
C24 0.054(4) 0.077(5) 0.070(5) -0.016(4) -0.006(4) 0.022(4)
C25 0.060(4) 0.059(4) 0.064(4) -0.014(4) 0.000(3) 0.023(4)

loop_
_atom_type_symbol
_atom_type_description
_atom_type_scat_dispersion_real
_atom_type_scat_dispersion_imag
_atom_type_scat_source
C C 0.0033 0.0016 'International Tables Vol C Tables 4.2.6.8 and 6.1.1.4'
H H 0.0000 0.0000 'International Tables Vol C Tables 4.2.6.8 and 6.1.1.4'
O O 0.0106 0.0060 'International Tables Vol C Tables 4.2.6.8 and 6.1.1.4'
Cl Cl 0.1484 0.1585 'International Tables Vol C Tables 4.2.6.8 and 6.1.1.4'

loop_
_geom_angle_atom_site_label_1
_geom_angle_atom_site_label_2
_geom_angle_atom_site_label_3
_geom_angle
C16 C1 C2 125.4(6)
C16 C1 C6 116.1(5)
C2 C1 C6 118.5(5)
C3 C2 C1 122.8(6)
C3 C2 H2A 118.6
C1 C2 H2A 118.6
C2 C3 C4 120.9(6)
C2 C3 H3A 119.5
C4 C3 H3A 119.5
C3 C4 C7 123.4(6)
C3 C4 C5 118.0(5)
C7 C4 C5 118.6(6)
C6 C5 C10 119.6(6)
C6 C5 C4 121.6(6)
C10 C5 C4 118.9(6)
C13 C6 C5 120.2(6)
C13 C6 C1 121.7(5)
C5 C6 C1 118.1(6)
C8 C7 C4 120.1(7)
C8 C7 H7A 119.9
C4 C7 H7A 119.9
C9 C8 C7 121.9(6)
C9 C8 H8A 119.1
C7 C8 H8A 119.1
C8 C9 C10 120.0(7)
C8 C9 H9A 120.0
C10 C9 H9A 120.0
C9 C10 C5 120.5(7)
C9 C10 C11 121.1(7)
C5 C10 C11 118.3(6)
C12 C11 C10 122.2(6)
C12 C11 H11A 118.9
C10 C11 H11A 118.9
C11 C12 C13 120.8(7)
C11 C12 H12A 119.6
C13 C12 H12A 119.6
C14 C13 C6 119.5(6)
C14 C13 C12 121.6(6)
C6 C13 C12 118.9(6)
C13 C14 C15 120.7(6)
C13 C14 H14A 119.6
C15 C14 H14A 119.6
C14 C15 C16 121.5(5)
C14 C15 H15A 119.2
C16 C15 H15A 119.2
C15 C16 C1 120.4(5)
C15 C16 C17 119.0(5)
C1 C16 C17 120.6(5)
C18 C17 C16 127.8(6)
C18 C17 H17A 116.1
C16 C17 H17A 116.1
C17 C18 C19 124.3(6)
C17 C18 H18A 117.8
C19 C18 H18A 117.8
O C19 C18 119.6(6)
O C19 C20 122.2(6)
C18 C19 C20 118.1(6)
C21 C20 C25 119.6(6)
C21 C20 C19 124.5(6)
C25 C20 C19 115.9(6)
C20 C21 C22 120.8(6)
C20 C21 H21A 119.6
C22 C21 H21A 119.6
C23 C22 C21 118.4(6)
C23 C22 H22A 120.8
C21 C22 H22A 120.8
C24 C23 C22 123.4(6)
C24 C23 Cl 118.4(5)
C22 C23 Cl 118.1(5)
C23 C24 C25 118.0(6)
C23 C24 H24A 121.0
C25 C24 H24A 121.0
C24 C25 C20 119.8(6)
C24 C25 H25A 120.1
C20 C25 H25A 120.1

loop_
_geom_bond_atom_site_label_1
_geom_bond_atom_site_label_2
_geom_bond_distance
Cl C23 1.759(6)
O C19 1.203(7)
C1 C16 1.412(7)
C1 C2 1.412(7)
C1 C6 1.430(7)
C2 C3 1.352(8)
C2 H2A 0.9300
C3 C4 1.400(8)
C3 H3A 0.9300
C4 C7 1.411(8)
C4 C5 1.433(9)
C5 C6 1.412(8)
C5 C10 1.418(8)
C6 C13 1.412(8)
C7 C8 1.400(10)
C7 H7A 0.9300
C8 C9 1.351(10)
C8 H8A 0.9300
C9 C10 1.402(9)
C9 H9A 0.9300
C10 C11 1.447(10)
C11 C12 1.311(9)
C11 H11A 0.9300
C12 C13 1.446(8)
C12 H12A 0.9300
C13 C14 1.353(8)
C14 C15 1.373(8)
C14 H14A 0.9300
C15 C16 1.395(8)
C15 H15A 0.9300
C16 C17 1.500(8)
C17 C18 1.290(8)
C17 H17A 0.9300
C18 C19 1.475(8)
C18 H18A 0.9300
C19 C20 1.503(8)
C20 C21 1.366(8)
C20 C25 1.397(8)
C21 C22 1.370(8)
C21 H21A 0.9300
C22 C23 1.368(9)
C22 H22A 0.9300
C23 C24 1.351(9)
C24 C25 1.393(8)
C24 H24A 0.9300
C25 H25A 0.9300

loop_
_geom_torsion_atom_site_label_1
_geom_torsion_atom_site_label_2
_geom_torsion_atom_site_label_3
_geom_torsion_atom_site_label_4
_geom_torsion
C16 C1 C2 C3 -179.2(6)
C6 C1 C2 C3 2.5(9)
C1 C2 C3 C4 -0.2(10)
C2 C3 C4 C7 -179.7(6)
C2 C3 C4 C5 -1.5(9)
C3 C4 C5 C6 0.9(9)
C7 C4 C5 C6 179.1(6)
C3 C4 C5 C10 179.6(6)
C7 C4 C5 C10 -2.1(8)
C10 C5 C6 C13 1.9(9)
C4 C5 C6 C13 -179.4(6)
C10 C5 C6 C1 -177.4(5)
C4 C5 C6 C1 1.4(8)
C16 C1 C6 C13 -0.7(8)
C2 C1 C6 C13 177.8(6)
C16 C1 C6 C5 178.6(5)
C2 C1 C6 C5 -3.0(8)
C3 C4 C7 C8 -179.4(7)
C5 C4 C7 C8 2.4(10)
C4 C7 C8 C9 -2.5(12)
C7 C8 C9 C10 2.2(12)
C8 C9 C10 C5 -1.9(11)
C8 C9 C10 C11 -178.3(7)
C6 C5 C10 C9 -179.4(6)
C4 C5 C10 C9 1.9(8)
C6 C5 C10 C11 -2.9(8)
C4 C5 C10 C11 178.4(6)
C9 C10 C11 C12 178.6(7)
C5 C10 C11 C12 2.1(9)
C10 C11 C12 C13 -0.3(10)
C5 C6 C13 C14 179.3(5)
C1 C6 C13 C14 -1.5(10)
C5 C6 C13 C12 -0.1(9)
C1 C6 C13 C12 179.2(5)
C11 C12 C13 C14 179.9(6)
C11 C12 C13 C6 -0.8(10)
C6 C13 C14 C15 1.4(10)
C12 C13 C14 C15 -179.3(6)
C13 C14 C15 C16 0.9(10)
C14 C15 C16 C1 -3.2(9)
C14 C15 C16 C17 174.7(6)
C2 C1 C16 C15 -175.4(6)
C6 C1 C16 C15 2.9(8)
C2 C1 C16 C17 6.7(9)
C6 C1 C16 C17 -174.9(5)
C15 C16 C17 C18 11.8(10)
C1 C16 C17 C18 -170.3(6)
C16 C17 C18 C19 -179.0(6)
C17 C18 C19 O 4.6(12)
C17 C18 C19 C20 -179.9(6)
O C19 C20 C21 169.7(7)
C18 C19 C20 C21 -5.7(10)
O C19 C20 C25 -9.6(10)
C18 C19 C20 C25 174.9(6)
C25 C20 C21 C22 4.1(11)
C19 C20 C21 C22 -175.3(7)
C20 C21 C22 C23 -4.5(11)
C21 C22 C23 C24 3.6(11)
C21 C22 C23 Cl 179.7(6)
C22 C23 C24 C25 -2.2(11)
Cl C23 C24 C25 -178.3(5)
C23 C24 C25 C20 1.7(11)
C21 C20 C25 C24 -2.6(10)
C19 C20 C25 C24 176.8(6)
